data_4317015
loop_
_publ_author_name
'Qisheng Lin'
'John D. Corbett'

_publ_contact_author_address
;Dept. of Chem.
Iowa State University
Ames, IA, 50011
;
_publ_contact_author_email jcorbett@iastate.edu
_publ_contact_author_name 'John D. Corbett'
_publ_section_title
;
 Development of an Icosahedral Quasicrystal and Two Approximants in the
 Ca-Au-Sn System: Syntheses and Structural Analyses
;
_journal_name_full 'Inorganic Chemistry'
_journal_page_first 10436
_journal_page_last 10444
_journal_paper_doi 10.1021/ic101356n
_journal_volume 49
_journal_year 2010
_chemical_formula_moiety 'Au377.68 Ca104 Sn230.29'
_chemical_formula_sum 'Au47.2 Ca13 Sn28.1'
_chemical_formula_weight 13153.05
_chemical_name_systematic ' ?                                                                            '
_space_group_IT_number 205
_symmetry_cell_setting cubic
_symmetry_space_group_name_Hall '-P 2ac 2ab 3'
_symmetry_space_group_name_H-M 'P a -3'
_cell_angle_alpha 90
_cell_angle_beta 90
_cell_angle_gamma 90
_cell_formula_units_Z 8
_cell_length_a 24.444(1)
_cell_length_b 24.444(1)
_cell_length_c 24.444(1)
_cell_measurement_reflns_used 5776
_cell_measurement_temperature 293
_cell_measurement_theta_max 28.3
_cell_measurement_theta_min 1.44
_cell_volume 14605.5(10)
_computing_cell_refinement unknown
_computing_data_collection unknown
_computing_data_reduction unknown
_computing_molecular_graphics unknown
_computing_structure_solution unknown
_diffrn_ambient_temperature 293
_diffrn_measured_fraction_theta_full 0.993
_diffrn_measured_fraction_theta_max 0.993
_diffrn_radiation_monochromator graphite
_diffrn_radiation_source 'X-ray tube'
_diffrn_radiation_type 'Mo K\a'
_diffrn_radiation_wavelength 0.71073
_diffrn_reflns_av_R_equivalents 0.1471
_diffrn_reflns_av_sigmaI/netI 0.1363
_diffrn_reflns_limit_h_max 32
_diffrn_reflns_limit_h_min -32
_diffrn_reflns_limit_k_max 32
_diffrn_reflns_limit_k_min -32
_diffrn_reflns_limit_l_max 32
_diffrn_reflns_limit_l_min -32
_diffrn_reflns_number 124012
_diffrn_reflns_theta_full 28.3
_diffrn_reflns_theta_max 28.3
_diffrn_reflns_theta_min 1.44
_exptl_absorpt_coefficient_mu 104.687
_exptl_absorpt_correction_T_max 0.123
_exptl_absorpt_correction_T_min 0.053
_exptl_absorpt_correction_type numerical
_exptl_absorpt_process_details X-shape
_exptl_crystal_colour silver
_exptl_crystal_density_diffrn 11.963
_exptl_crystal_description irregular
_exptl_crystal_F_000 43150
_exptl_crystal_size_max 0.028
_exptl_crystal_size_mid 0.022
_exptl_crystal_size_min 0.020
_refine_diff_density_max 4.11
_refine_diff_density_min -2.49
_refine_ls_extinction_method none
_refine_ls_goodness_of_fit_gt 1.11
_refine_ls_goodness_of_fit_ref 1.41
_refine_ls_number_parameters 310
_refine_ls_number_reflns 5776
_refine_ls_number_restraints 0
_refine_ls_R_factor_all 0.3240
_refine_ls_R_factor_gt 0.0592
_refine_ls_shift/su_max 0.0004
_refine_ls_shift/su_mean 0.0002
_refine_ls_weighting_details w=1/(\s^2^(I)+0.0004I^2^)
_refine_ls_weighting_scheme sigma
_refine_ls_wR_factor_gt 0.0857
_refine_ls_wR_factor_ref 0.1654
_reflns_number_gt 1202
_reflns_number_total 6046
_reflns_threshold_expression I>3\s(I)
_cod_data_source_file ic101356n_si_002_2.cif
_cod_data_source_block crystal_2
_cod_original_formula_sum 'Au47.20 Ca13 Sn28.10'
_cod_database_code 4317015

loop_
_symmetry_equiv_pos_site_id
_symmetry_equiv_pos_as_xyz
1 x,y,z
2 -x+1/2,-y,z+1/2
3 -x,y+1/2,-z+1/2
4 x+1/2,-y+1/2,-z
5 z,x,y
6 z+1/2,-x+1/2,-y
7 -z+1/2,-x,y+1/2
8 -z,x+1/2,-y+1/2
9 y,z,x
10 -y,z+1/2,-x+1/2
11 y+1/2,-z+1/2,-x
12 -y+1/2,-z,x+1/2
13 -x,-y,-z
14 x+1/2,y,-z+1/2
15 x,-y+1/2,z+1/2
16 -x+1/2,y+1/2,z
17 -z,-x,-y
18 -z+1/2,x+1/2,y
19 z+1/2,x,-y+1/2
20 z,-x+1/2,y+1/2
21 -y,-z,-x
22 y,-z+1/2,x+1/2
23 -y+1/2,z+1/2,x
24 y+1/2,z,-x+1/2

loop_
_atom_site_label
_atom_site_type_symbol
_atom_site_fract_x
_atom_site_fract_y
_atom_site_fract_z
_atom_site_adp_type
_atom_site_U_iso_or_equiv
_atom_site_symmetry_multiplicity
_atom_site_occupancy
_atom_site_calc_flag
_atom_site_refinement_flags
_atom_site_disorder_assembly
_atom_site_disorder_group
Sn11 Sn 0.1925(5) 0.6517(7) -0.0932(6) Uani 0.023(4) 24 0.333 d . . .
Sn12 Sn 0.3208(10) 0.3475(8) 0.2888(7) Uani 0.052(7) 24 0.333 d . . .
Sn13 Sn 0.1183(10) 0.8456(10) 0.2853(8) Uani 0.059(8) 24 0.333 d . . .
Sn14 Sn 0.1183(9) 0.6544(11) -0.0930(9) Uani 0.064(8) 24 0.333 d . . .
Au21 Au 0.15429(18) 0.71380(14) 0.00063(14) Uani 0.0227(12) 24 0.51(3) d . . .
Sn21 Sn 0.15429(18) 0.71380(14) 0.00063(14) Uani 0.0227(12) 24 0.49(3) d . . .
Au22 Au 0.15453(17) 0.90573(13) 0.19116(13) Uani 0.0308(12) 24 0.81(3) d . . .
Sn22 Sn 0.15453(17) 0.90573(13) 0.19116(13) Uani 0.0308(12) 24 0.19(3) d . . .
Au23 Au 0.15393(18) 0.59625(14) -0.00100(16) Uani 0.0364(13) 24 0.84(3) d . . .
Sn23 Sn 0.15393(18) 0.59625(14) -0.00100(16) Uani 0.0364(13) 24 0.16(3) d . . .
Au24 Au 0.15309(18) 0.78695(13) 0.19165(14) Uani 0.0270(12) 24 0.61(3) d . . .
Sn24 Sn 0.15309(18) 0.78695(13) 0.19165(14) Uani 0.0270(12) 24 0.39(3) d . . .
Au25 Au 0.25247(16) 0.44061(16) 0.25203(17) Uani 0.0420(13) 24 1 d . . .
Au26 Au 0.05838(13) 0.74898(14) -0.05865(13) Uani 0.0292(10) 24 1 d . . .
Au27 Au 0.0566(8) 0.0566(8) 0.0566(8) Uani 0.281(10) 8 1 d . . .
Au28 Au 0.2559(2) 0.2559(2) 0.2559(2) Uani 0.0601(14) 8 1 d . . .
Ca31 Ca 0.0361(7) 0.6545(9) 0.0334(7) Uiso 0.031(4) 24 1 d . . .
Ca32 Ca 0.2728(5) 0.6539(7) 0.0345(6) Uiso 0.017(3) 24 1 d . . .
Ca33 Ca 0.1539(7) 0.6580(6) 0.2321(5) Uiso 0.022(3) 24 1 d . . .
Ca34 Ca 0.0386(4) 0.8485(6) 0.1577(6) Uiso 0.013(2) 24 1 d . . .
Ca35 Ca 0.0404(12) 0.0404(12) 0.0404(12) Uiso 0.048(11) 8 1 d . . .
Au40 Au -0.0301(2) 0.55379(16) 0.08092(19) Uani 0.0230(14) 24 0.55(3) d . . .
Sn40 Sn -0.0301(2) 0.55379(16) 0.08092(19) Uani 0.0230(14) 24 0.45(3) d . . .
Au41 Au 0.07021(16) 0.71815(14) 0.14444(16) Uani 0.0281(13) 24 0.82(3) d . . .
Sn41 Sn 0.07021(16) 0.71815(14) 0.14444(16) Uani 0.0281(13) 24 0.18(3) d . . .
Au42 Au 0.15454(16) 0.85045(17) 0.09168(11) Uani 0.0256(10) 24 0.60(2) d . . .
Sn42 Sn 0.15454(16) 0.85045(17) 0.09168(11) Uani 0.0256(10) 24 0.40(2) d . . .
Au43 Au 0.07225(19) 0.78245(18) 0.04892(18) Uani 0.0298(16) 24 0.50(4) d . . .
Sn43 Sn 0.07225(19) 0.78245(18) 0.04892(18) Uani 0.0298(16) 24 0.50(4) d . . .
Au44 Au 0.23698(15) 0.71808(16) 0.14608(18) Uani 0.0324(15) 24 0.72(3) d . . .
Sn44 Sn 0.23698(15) 0.71808(16) 0.14608(18) Uani 0.0324(15) 24 0.28(3) d . . .
Au45 Au 0.21762(18) 0.54781(19) 0.26344(19) Uani 0.0328(16) 24 0.60(3) d . . .
Sn45 Sn 0.21762(18) 0.54781(19) 0.26344(19) Uani 0.0328(16) 24 0.40(3) d . . .
Au46 Au 0.1537(2) 0.6509(2) 0.09893(14) Uani 0.0307(13) 24 0.35(3) d . . .
Sn46 Sn 0.1537(2) 0.6509(2) 0.09893(14) Uani 0.0307(13) 24 0.65(3) d . . .
Au47 Au 0.3581(2) 0.5742(2) -0.02625(19) Uani 0.0378(19) 24 0.45(3) d . . .
Sn47 Sn 0.3581(2) 0.5742(2) -0.02625(19) Uani 0.0378(19) 24 0.55(3) d . . .
Au48 Au 0.2309(3) 0.5290(2) 0.0520(2) Uani 0.043(2) 24 0.32(4) d . . .
Sn48 Sn 0.2309(3) 0.5290(2) 0.0520(2) Uani 0.043(2) 24 0.68(4) d . . .
Au49 Au 0.2331(2) 0.9728(2) 0.1423(3) Uani 0.051(2) 24 0.39(3) d . . .
Sn49 Sn 0.2331(2) 0.9728(2) 0.1423(3) Uani 0.051(2) 24 0.61(3) d . . .
Au51 Au 0.24720(15) 0.59748(15) 0.15687(15) Uani 0.0234(8) 24 1 d . . .
Au52 Au 0.05839(14) 0.59741(13) 0.15363(17) Uani 0.0288(10) 24 1 d . . .
Au53 Au 0.34337(19) 0.55781(14) 0.09536(14) Uani 0.0339(11) 24 1 d . . .
Au54 Au 0.09434(17) 0.53531(14) 0.25314(18) Uani 0.0316(10) 24 1 d . . .
Au55 Au 0.05782(18) 0.90400(17) 0.03652(18) Uani 0.0491(15) 24 1 d . . .
Sn56 Sn 0.1562(2) 0.1562(2) 0.1562(2) Uani 0.0212(7) 8 1 d . . .
Sn57 Sn 0.0394(6) 0.5452(6) 0.3467(8) Uani 0.117(5) 24 1 d . . .
Sn58 Sn -0.0357(2) 0.6567(3) 0.1545(3) Uani 0.0345(15) 24 1 d . . .

loop_
_atom_site_aniso_label
_atom_site_aniso_type_symbol
_atom_site_aniso_U_11
_atom_site_aniso_U_22
_atom_site_aniso_U_33
_atom_site_aniso_U_12
_atom_site_aniso_U_13
_atom_site_aniso_U_23
Sn11 Sn 0.025(7) 0.019(7) 0.026(7) 0.006(7) 0.018(6) -0.003(7)
Sn12 Sn 0.112(17) 0.021(8) 0.024(8) -0.008(12) 0.008(9) 0.008(8)
Sn13 Sn 0.091(17) 0.044(12) 0.042(11) 0.013(14) 0.018(11) 0.033(11)
Sn14 Sn 0.058(13) 0.062(14) 0.071(15) -0.003(14) 0.012(11) 0.022(14)
Au21 Au 0.023(2) 0.024(2) 0.021(2) 0.0015(19) 0.0019(19) -0.0040(14)
Sn21 Sn 0.023(2) 0.024(2) 0.021(2) 0.0015(19) 0.0019(19) -0.0040(14)
Au22 Au 0.029(2) 0.030(2) 0.034(2) 0.0056(18) -0.0027(18) -0.0099(14)
Sn22 Sn 0.029(2) 0.030(2) 0.034(2) 0.0056(18) -0.0027(18) -0.0099(14)
Au23 Au 0.027(2) 0.028(2) 0.054(3) -0.0022(18) 0.005(2) -0.0102(16)
Sn23 Sn 0.027(2) 0.028(2) 0.054(3) -0.0022(18) 0.005(2) -0.0102(16)
Au24 Au 0.026(2) 0.024(2) 0.032(2) -0.0024(19) 0.0012(19) 0.0020(14)
Sn24 Sn 0.026(2) 0.024(2) 0.032(2) -0.0024(19) 0.0012(19) 0.0020(14)
Au25 Au 0.034(2) 0.045(2) 0.047(2) -0.0033(17) 0.0006(18) -0.0115(18)
Au26 Au 0.0294(17) 0.0324(18) 0.0259(17) -0.0080(14) -0.0059(13) 0.0074(14)
Au27 Au 0.281(17) 0.281(17) 0.281(17) 0.003(15) 0.003(15) 0.003(15)
Au28 Au 0.060(2) 0.060(2) 0.060(2) 0.023(3) 0.023(3) 0.023(3)
Au40 Au 0.017(2) 0.012(2) 0.040(3) -0.0026(15) -0.0068(16) 0.0047(16)
Sn40 Sn 0.017(2) 0.012(2) 0.040(3) -0.0026(15) -0.0068(16) 0.0047(16)
Au41 Au 0.037(2) 0.019(2) 0.028(2) -0.0045(15) 0.0002(16) -0.0004(15)
Sn41 Sn 0.037(2) 0.019(2) 0.028(2) -0.0045(15) 0.0002(16) -0.0004(15)
Au42 Au 0.0199(17) 0.036(2) 0.0212(16) -0.002(2) 0.0018(15) -0.0028(16)
Sn42 Sn 0.0199(17) 0.036(2) 0.0212(16) -0.002(2) 0.0018(15) -0.0028(16)
Au43 Au 0.031(3) 0.029(3) 0.029(3) -0.0005(18) 0.0069(18) -0.0011(19)
Sn43 Sn 0.031(3) 0.029(3) 0.029(3) -0.0005(18) 0.0069(18) -0.0011(19)
Au44 Au 0.030(2) 0.032(2) 0.035(3) -0.0023(16) 0.0121(18) -0.0032(19)
Sn44 Sn 0.030(2) 0.032(2) 0.035(3) -0.0023(16) 0.0121(18) -0.0032(19)
Au45 Au 0.031(3) 0.033(3) 0.034(3) 0.0018(19) 0.0045(19) 0.0096(18)
Sn45 Sn 0.031(3) 0.033(3) 0.034(3) 0.0018(19) 0.0045(19) 0.0096(18)
Au46 Au 0.027(2) 0.042(2) 0.023(2) 0.004(3) -0.002(2) 0.004(2)
Sn46 Sn 0.027(2) 0.042(2) 0.023(2) 0.004(3) -0.002(2) 0.004(2)
Au47 Au 0.043(4) 0.044(3) 0.027(3) 0.016(2) -0.006(2) -0.004(2)
Sn47 Sn 0.043(4) 0.044(3) 0.027(3) 0.016(2) -0.006(2) -0.004(2)
Au48 Au 0.053(4) 0.043(4) 0.034(4) -0.014(3) -0.013(3) -0.005(3)
Sn48 Sn 0.053(4) 0.043(4) 0.034(4) -0.014(3) -0.013(3) -0.005(3)
Au49 Au 0.057(4) 0.030(3) 0.066(5) 0.006(2) 0.016(3) 0.010(3)
Sn49 Sn 0.057(4) 0.030(3) 0.066(5) 0.006(2) 0.016(3) 0.010(3)
Au51 Au 0.0188(13) 0.0276(14) 0.0239(14) 0.0004(11) 0.0018(17) -0.0020(17)
Au52 Au 0.0343(19) 0.0214(16) 0.0305(18) 0.0002(13) 0.0009(19) 0.0056(16)
Au53 Au 0.0335(19) 0.0308(18) 0.0375(19) 0.0022(18) 0.0080(18) -0.0098(14)
Au54 Au 0.0362(18) 0.0304(17) 0.0281(17) -0.0016(18) -0.0052(14) 0.0004(17)
Au55 Au 0.064(3) 0.047(3) 0.037(2) 0.033(2) 0.020(2) 0.0116(18)
Sn56 Sn 0.0212(13) 0.0212(13) 0.0212(13) 0.005(3) 0.005(3) 0.005(3)
Sn57 Sn 0.077(8) 0.121(7) 0.152(10) 0.062(6) 0.023(6) 0.010(7)
Sn58 Sn 0.028(2) 0.049(3) 0.027(2) 0.017(3) 0.000(3) 0.007(4)

loop_
_atom_type_symbol
_atom_type_scat_dispersion_real
_atom_type_scat_dispersion_imag
_atom_type_scat_source
_atom_type_scat_Cromer_Mann_a1
_atom_type_scat_Cromer_Mann_b1
_atom_type_scat_Cromer_Mann_a2
_atom_type_scat_Cromer_Mann_b2
_atom_type_scat_Cromer_Mann_a3
_atom_type_scat_Cromer_Mann_b3
_atom_type_scat_Cromer_Mann_a4
_atom_type_scat_Cromer_Mann_b4
_atom_type_scat_Cromer_Mann_c
Ca 0.226 0.306 'International Tables Vol C tables 4.2.6.8 and 6.1.1.4' 8.6266 10.4421 7.3873 0.6599 1.5899 85.748398 1.0211 178.436996 1.3751
Sn -0.654 1.425 'International Tables Vol C tables 4.2.6.8 and 6.1.1.4' 19.1889 5.8303 19.1005 0.5031 4.4585 26.8909 2.4663 83.9571 4.7821
Au -2.013 8.802 'International Tables Vol C tables 4.2.6.8 and 6.1.1.4' 16.881901 0.4611 18.591299 8.6216 25.558201 1.4826 5.86 36.395599 12.0658
